data_1551525
loop_
_publ_author_name
'Meher, Niranjan'
'Iyer, Parameswar Krishnan'

_publ_section_title
;
 Functional group engineering in naphthalimides: a conceptual insight to
 fine-tune the supramolecular self-assembly and condensed state
 luminescence.
;
_journal_issue 28
_journal_name_full Nanoscale
_journal_page_first 13233
_journal_page_last 13242
_journal_paper_doi 10.1039/c9nr04593g
_journal_volume 11
_journal_year 2019
_chemical_formula_moiety 'C24 H23 N O3'
_chemical_formula_sum 'C24 H23 N O3'
_chemical_formula_weight 372.45
_space_group_crystal_system triclinic
_space_group_IT_number 2
_space_group_name_Hall '-P 1'
_space_group_name_H-M_alt 'P -1'
_symmetry_space_group_name_Hall '-P 1'
_symmetry_space_group_name_H-M 'P -1'
_atom_sites_solution_hydrogens geom
_atom_sites_solution_primary dual
_audit_creation_date 2017-10-30
_audit_creation_method SHELXL-2014/7
_audit_update_record
;
2018-03-15 deposited with the CCDC.    2019-06-19 downloaded from the CCDC.
;
_cell_angle_alpha 102.882(7)
_cell_angle_beta 96.881(6)
_cell_angle_gamma 92.192(6)
_cell_formula_units_Z 2
_cell_length_a 7.7872(5)
_cell_length_b 8.7869(7)
_cell_length_c 15.0163(14)
_cell_measurement_reflns_used 2073
_cell_measurement_temperature 293(2)
_cell_measurement_theta_max 26.0970
_cell_measurement_theta_min 3.5930
_cell_volume 992.18(14)
_computing_cell_refinement 'CrysAlisPro 1.171.38.46 (Rigaku OD, 2015)'
_computing_data_collection 'CrysAlisPro 1.171.38.46 (Rigaku OD, 2015)'
_computing_data_reduction 'CrysAlisPro 1.171.38.46 (Rigaku OD, 2015)'
_computing_molecular_graphics 'Olex2 (Dolomanov et al., 2009)'
_computing_publication_material 'Olex2 (Dolomanov et al., 2009)'
_computing_structure_refinement 'ShelXL (Sheldrick, 2015)'
_computing_structure_solution 'ShelXT (Sheldrick, 2015)'
_diffrn_ambient_temperature 293(2)
_diffrn_detector 'CCD plate'
_diffrn_detector_area_resol_mean 16.2760
_diffrn_detector_type Eos
_diffrn_measured_fraction_theta_full 0.998
_diffrn_measured_fraction_theta_max 0.867
_diffrn_measurement_details
;
List of Runs (angles in degrees, time in seconds):

  # Type    Start    End  Width  t~exp~   \w     \q     \k     \f   Frames
#--------------------------------------------------------------------------
  1  \w     -5.00  93.00   1.00   18.51    --   20.69  38.00  90.00   98
  2  \w     36.00  82.00   1.00   18.51    --   20.69 178.00 -60.00   46
  3  \w    -46.00  45.00   1.00   18.51    --   20.69 -38.00 -90.00   91
  4  \w    -20.00  25.00   1.00   18.51    --  -17.33 -99.00-150.00   45
  5  \w    -19.00  21.00   1.00   18.51    --  -17.33 -99.00  60.00   40
  6  \w    -39.00  23.00   1.00   18.51    --   20.69 -57.00 150.00   62
;
_diffrn_measurement_device 'four-circle diffractometer'
_diffrn_measurement_device_type 'SuperNova, Single source at offset, Eos'
_diffrn_measurement_method '\w scans'
_diffrn_orient_matrix_type 'CrysAlisPro convention (1999,Acta A55,543-557)'
_diffrn_orient_matrix_UB_11 -0.0242523000
_diffrn_orient_matrix_UB_12 -0.0813050000
_diffrn_orient_matrix_UB_13 -0.0135381000
_diffrn_orient_matrix_UB_21 -0.0241877000
_diffrn_orient_matrix_UB_22 0.0069784000
_diffrn_orient_matrix_UB_23 -0.0459091000
_diffrn_orient_matrix_UB_31 0.0853356000
_diffrn_orient_matrix_UB_32 -0.0151264000
_diffrn_orient_matrix_UB_33 -0.0099209000
_diffrn_radiation_monochromator mirror
_diffrn_radiation_probe x-ray
_diffrn_radiation_type MoK\a
_diffrn_radiation_wavelength 0.71073
_diffrn_reflns_av_R_equivalents 0.0207
_diffrn_reflns_av_unetI/netI 0.0387
_diffrn_reflns_Laue_measured_fraction_full 0.998
_diffrn_reflns_Laue_measured_fraction_max 0.867
_diffrn_reflns_limit_h_max 9
_diffrn_reflns_limit_h_min -10
_diffrn_reflns_limit_k_max 11
_diffrn_reflns_limit_k_min -11
_diffrn_reflns_limit_l_max 19
_diffrn_reflns_limit_l_min -18
_diffrn_reflns_number 7661
_diffrn_reflns_point_group_measured_fraction_full 0.998
_diffrn_reflns_point_group_measured_fraction_max 0.867
_diffrn_reflns_theta_full 25.000
_diffrn_reflns_theta_max 28.692
_diffrn_reflns_theta_min 3.031
_diffrn_source 'micro-focus sealed X-ray tube'
_diffrn_source_type 'SuperNova (Mo) X-ray Source'
_exptl_absorpt_coefficient_mu 0.080
_exptl_absorpt_correction_T_max 1.00000
_exptl_absorpt_correction_T_min 0.87619
_exptl_absorpt_correction_type multi-scan
_exptl_absorpt_process_details
;
CrysAlisPro 1.171.38.46 (Rigaku Oxford Diffraction, 2015)
Empirical absorption correction using spherical harmonics,
 implemented in SCALE3 ABSPACK scaling algorithm.
;
_exptl_crystal_density_diffrn 1.247
_exptl_crystal_description block
_exptl_crystal_F_000 396
_refine_diff_density_max 0.504
_refine_diff_density_min -0.504
_refine_diff_density_rms 0.043
_refine_ls_extinction_method none
_refine_ls_goodness_of_fit_ref 1.035
_refine_ls_hydrogen_treatment constr
_refine_ls_matrix_type full
_refine_ls_number_parameters 254
_refine_ls_number_reflns 4449
_refine_ls_number_restraints 0
_refine_ls_restrained_S_all 1.035
_refine_ls_R_factor_all 0.1252
_refine_ls_R_factor_gt 0.0776
_refine_ls_shift/su_max 0.001
_refine_ls_shift/su_mean 0.000
_refine_ls_structure_factor_coef Fsqd
_refine_ls_weighting_details 'w=1/[\s^2^(Fo^2^)+(0.0884P)^2^+0.5796P] where P=(Fo^2^+2Fc^2^)/3'
_refine_ls_weighting_scheme calc
_refine_ls_wR_factor_gt 0.2024
_refine_ls_wR_factor_ref 0.2433
_reflns_Friedel_coverage 0.000
_reflns_number_gt 2485
_reflns_number_total 4449
_reflns_threshold_expression 'I > 2\s(I)'
_cod_data_source_file c9nr04593g2.cif
_cod_data_source_block 12
_cod_depositor_comments 'Adding full bibliography for 1551521--1551526.cif.'
_cod_database_code 1551525
_shelx_shelxl_version_number 2014/7
_shelx_space_group_comment
;
The symmetry employed for this shelxl refinement is uniquely defined
by the following loop, which should always be used as a source of
symmetry information in preference to the above space-group names.
They are only intended as comments.
;
_reflns_odcompleteness_completeness 99.83
_reflns_odcompleteness_iscentric 1
_reflns_odcompleteness_theta 26.32
_olex2_refinement_description
;
1. Fixed Uiso
 At 1.2 times of:
  All C(H) groups, All C(H,H) groups
 At 1.5 times of:
  All C(H,H,H) groups
2.a Secondary CH2 refined with riding coordinates:
 C23(H23A,H23B), C25(H25A,H25B), C26(H26A,H26B), C27(H27A,H27B), C24(H24A,H24B)
2.b Aromatic/amide H refined with riding coordinates:
 C5(H5), C3(H3), C13(H13), C4(H4), C16(H16), C20(H20), C12(H12), C19(H19),
 C18(H18), C17(H17)
2.c Idealised Me refined as rotating group:
 C28(H28A,H28B,H28C)
;
_olex2_date_sample_data_collection 2017-10-30
_olex2_submission_special_instructions 'No special instructions were received'
_oxdiff_exptl_absorpt_empirical_details
;
Empirical correction (ABSPACK) includes:
- Absorption correction using spherical harmonics
- Frame scaling
;
_oxdiff_exptl_absorpt_empirical_full_max 1.244
_oxdiff_exptl_absorpt_empirical_full_min 0.687

loop_
_space_group_symop_operation_xyz
'x, y, z'
'-x, -y, -z'

loop_
_atom_site_label
_atom_site_type_symbol
_atom_site_fract_x
_atom_site_fract_y
_atom_site_fract_z
_atom_site_U_iso_or_equiv
_atom_site_adp_type
_atom_site_occupancy
_atom_site_site_symmetry_order
_atom_site_calc_flag
_atom_site_refinement_flags_posn
O21 O 0.8717(3) 0.1952(3) 0.33472(17) 0.0760(7) Uani 1 1 d .
O14 O 0.6315(4) 0.8170(3) 0.68208(16) 0.0831(8) Uani 1 1 d .
O22 O 0.8824(3) 0.6855(3) 0.28471(16) 0.0808(7) Uani 1 1 d .
N10 N 0.8736(3) 0.4399(3) 0.30881(17) 0.0607(6) Uani 1 1 d .
C2 C 0.7826(3) 0.3928(3) 0.45129(19) 0.0503(6) Uani 1 1 d .
C7 C 0.7606(3) 0.5535(3) 0.48190(19) 0.0472(6) Uani 1 1 d .
C8 C 0.7967(3) 0.6586(3) 0.42635(19) 0.0510(6) Uani 1 1 d .
C6 C 0.7039(3) 0.6088(3) 0.56843(19) 0.0499(6) Uani 1 1 d .
C9 C 0.8535(4) 0.6005(4) 0.3360(2) 0.0593(7) Uani 1 1 d .
C1 C 0.8451(3) 0.3326(3) 0.3625(2) 0.0571(7) Uani 1 1 d .
C15 C 0.6454(4) 0.9751(3) 0.7268(2) 0.0596(7) Uani 1 1 d .
C5 C 0.6679(4) 0.5016(3) 0.6221(2) 0.0575(7) Uani 1 1 d .
H5 H 0.6294 0.5368 0.6789 0.069 Uiso 1 1 calc R
C3 C 0.7471(4) 0.2922(3) 0.5060(2) 0.0610(8) Uani 1 1 d .
H3 H 0.7619 0.1861 0.4858 0.073 Uiso 1 1 calc R
C11 C 0.6875(4) 0.7720(3) 0.5982(2) 0.0598(7) Uani 1 1 d .
C13 C 0.7786(4) 0.8147(4) 0.4579(2) 0.0636(8) Uani 1 1 d .
H13 H 0.8029 0.8837 0.4215 0.076 Uiso 1 1 calc R
C4 C 0.6897(4) 0.3459(3) 0.5907(2) 0.0627(8) Uani 1 1 d .
H4 H 0.6659 0.2756 0.6264 0.075 Uiso 1 1 calc R
C16 C 0.4960(4) 1.0480(4) 0.7405(2) 0.0693(9) Uani 1 1 d .
H16 H 0.3886 0.9960 0.7160 0.083 Uiso 1 1 calc R
C20 C 0.8054(4) 1.0498(4) 0.7612(2) 0.0705(9) Uani 1 1 d .
H20 H 0.9062 0.9987 0.7512 0.085 Uiso 1 1 calc R
C12 C 0.7245(4) 0.8727(4) 0.5436(2) 0.0699(9) Uani 1 1 d .
H12 H 0.7134 0.9794 0.5639 0.084 Uiso 1 1 calc R
C19 C 0.8127(5) 1.2015(5) 0.8108(2) 0.0792(10) Uani 1 1 d .
H19 H 0.9200 1.2545 0.8341 0.095 Uiso 1 1 calc R
C18 C 0.6655(6) 1.2755(4) 0.8265(3) 0.0860(11) Uani 1 1 d .
H18 H 0.6725 1.3778 0.8613 0.103 Uiso 1 1 calc R
C17 C 0.5076(5) 1.1999(5) 0.7912(3) 0.0832(11) Uani 1 1 d .
H17 H 0.4072 1.2515 0.8014 0.100 Uiso 1 1 calc R
C23 C 0.9326(4) 0.3820(5) 0.2183(2) 0.0785(10) Uani 1 1 d .
H23A H 0.9889 0.2855 0.2187 0.094 Uiso 1 1 calc R
H23B H 1.0180 0.4581 0.2088 0.094 Uiso 1 1 calc R
C25 C 0.6282(6) 0.3000(7) 0.1383(3) 0.1139(16) Uani 1 1 d .
H25A H 0.5816 0.3750 0.1856 0.137 Uiso 1 1 calc R
H25B H 0.6362 0.2046 0.1604 0.137 Uiso 1 1 calc R
C26 C 0.4918(6) 0.2642(8) 0.0601(3) 0.138(2) Uani 1 1 d .
H26A H 0.4857 0.3574 0.0355 0.165 Uiso 1 1 calc R
H26B H 0.5337 0.1843 0.0136 0.165 Uiso 1 1 calc R
C27 C 0.3229(8) 0.2158(9) 0.0642(4) 0.155(2) Uani 1 1 d .
H27A H 0.2808 0.2966 0.1102 0.186 Uiso 1 1 calc R
H27B H 0.3295 0.1237 0.0898 0.186 Uiso 1 1 calc R
C24 C 0.7907(7) 0.3529(11) 0.1405(3) 0.200(4) Uani 1 1 d .
H24A H 0.7825 0.4514 0.1219 0.240 Uiso 1 1 calc R
H24B H 0.8348 0.2814 0.0907 0.240 Uiso 1 1 calc R
C28 C 0.1875(8) 0.1782(10) -0.0125(4) 0.183(3) Uani 1 1 d .
H28A H 0.2280 0.1081 -0.0632 0.274 Uiso 1 1 calc GR
H28B H 0.1552 0.2723 -0.0307 0.274 Uiso 1 1 calc GR
H28C H 0.0887 0.1291 0.0050 0.274 Uiso 1 1 calc GR

loop_
_atom_site_aniso_label
_atom_site_aniso_U_11
_atom_site_aniso_U_22
_atom_site_aniso_U_33
_atom_site_aniso_U_23
_atom_site_aniso_U_13
_atom_site_aniso_U_12
O21 0.0754(14) 0.0577(13) 0.0958(17) 0.0121(12) 0.0219(12) 0.0149(11)
O14 0.132(2) 0.0525(13) 0.0724(15) 0.0154(11) 0.0427(14) 0.0012(13)
O22 0.0950(17) 0.0830(16) 0.0802(16) 0.0383(13) 0.0349(13) 0.0128(13)
N10 0.0541(14) 0.0673(16) 0.0632(16) 0.0156(13) 0.0160(11) 0.0082(11)
C2 0.0395(13) 0.0508(15) 0.0617(17) 0.0180(13) 0.0013(11) 0.0018(11)
C7 0.0369(12) 0.0478(14) 0.0598(16) 0.0219(12) 0.0011(11) 0.0008(10)
C8 0.0469(14) 0.0519(15) 0.0575(17) 0.0193(13) 0.0078(12) 0.0039(11)
C6 0.0480(14) 0.0480(14) 0.0564(16) 0.0207(13) 0.0025(11) -0.0011(11)
C9 0.0505(16) 0.0648(18) 0.0690(19) 0.0259(16) 0.0125(13) 0.0058(13)
C1 0.0439(14) 0.0555(17) 0.073(2) 0.0165(15) 0.0065(13) 0.0058(12)
C15 0.076(2) 0.0529(16) 0.0545(17) 0.0171(14) 0.0186(14) 0.0044(14)
C5 0.0616(17) 0.0547(16) 0.0594(17) 0.0222(14) 0.0058(13) -0.0024(13)
C3 0.0626(17) 0.0473(16) 0.075(2) 0.0203(15) 0.0033(14) 0.0041(13)
C11 0.0739(19) 0.0492(16) 0.0606(18) 0.0181(14) 0.0155(14) 0.0036(14)
C13 0.078(2) 0.0561(17) 0.0663(19) 0.0290(15) 0.0183(15) 0.0060(15)
C4 0.0728(19) 0.0529(17) 0.0685(19) 0.0292(15) 0.0065(15) -0.0010(14)
C16 0.0615(19) 0.082(2) 0.070(2) 0.0283(18) 0.0089(15) 0.0034(16)
C20 0.0639(19) 0.072(2) 0.084(2) 0.0287(18) 0.0174(16) 0.0126(16)
C12 0.096(2) 0.0478(16) 0.073(2) 0.0219(15) 0.0222(18) 0.0106(16)
C19 0.082(2) 0.083(3) 0.071(2) 0.0206(19) 0.0062(18) -0.017(2)
C18 0.120(3) 0.064(2) 0.073(2) 0.0041(18) 0.032(2) -0.001(2)
C17 0.090(3) 0.077(2) 0.095(3) 0.029(2) 0.036(2) 0.031(2)
C23 0.071(2) 0.091(3) 0.078(2) 0.015(2) 0.0323(18) 0.0145(18)
C25 0.093(3) 0.159(5) 0.079(3) 0.002(3) 0.019(2) 0.001(3)
C26 0.095(4) 0.228(7) 0.073(3) 0.000(3) 0.010(2) 0.002(4)
C27 0.117(5) 0.229(7) 0.108(4) 0.017(4) 0.014(3) -0.013(4)
C24 0.092(4) 0.392(12) 0.075(3) -0.042(5) 0.032(3) -0.001(5)
C28 0.111(4) 0.281(9) 0.136(5) 0.020(6) -0.005(4) -0.014(5)

loop_
_atom_type_symbol
_atom_type_description
_atom_type_scat_dispersion_real
_atom_type_scat_dispersion_imag
_atom_type_scat_source
C C 0.0033 0.0016 'International Tables Vol C Tables 4.2.6.8 and 6.1.1.4'
H H 0.0000 0.0000 'International Tables Vol C Tables 4.2.6.8 and 6.1.1.4'
N N 0.0061 0.0033 'International Tables Vol C Tables 4.2.6.8 and 6.1.1.4'
O O 0.0106 0.0060 'International Tables Vol C Tables 4.2.6.8 and 6.1.1.4'

loop_
_geom_angle_atom_site_label_1
_geom_angle_atom_site_label_2
_geom_angle_atom_site_label_3
_geom_angle
C11 O14 C15 119.6(2)
C9 N10 C23 117.3(3)
C1 N10 C9 124.3(2)
C1 N10 C23 118.4(3)
C7 C2 C1 120.6(2)
C3 C2 C7 119.4(3)
C3 C2 C1 120.0(3)
C2 C7 C8 120.0(3)
C2 C7 C6 119.5(2)
C6 C7 C8 120.5(2)
C7 C8 C9 120.3(3)
C13 C8 C7 119.4(3)
C13 C8 C9 120.3(3)
C7 C6 C11 118.0(2)
C5 C6 C7 119.3(3)
C5 C6 C11 122.7(3)
O22 C9 N10 119.7(3)
O22 C9 C8 122.9(3)
N10 C9 C8 117.4(2)
O21 C1 N10 120.0(3)
O21 C1 C2 122.8(3)
N10 C1 C2 117.3(2)
C16 C15 O14 117.9(3)
C16 C15 C20 121.8(3)
C20 C15 O14 120.1(3)
C6 C5 H5 119.9
C4 C5 C6 120.1(3)
C4 C5 H5 119.9
C2 C3 H3 119.4
C2 C3 C4 121.3(3)
C4 C3 H3 119.4
O14 C11 C6 114.9(2)
O14 C11 C12 124.4(3)
C12 C11 C6 120.7(3)
C8 C13 H13 119.3
C8 C13 C12 121.3(3)
C12 C13 H13 119.3
C5 C4 C3 120.4(3)
C5 C4 H4 119.8
C3 C4 H4 119.8
C15 C16 H16 120.7
C15 C16 C17 118.6(3)
C17 C16 H16 120.7
C15 C20 H20 120.9
C19 C20 C15 118.3(3)
C19 C20 H20 120.9
C11 C12 C13 120.1(3)
C11 C12 H12 120.0
C13 C12 H12 120.0
C20 C19 H19 119.5
C18 C19 C20 120.9(3)
C18 C19 H19 119.5
C19 C18 H18 120.0
C19 C18 C17 120.1(3)
C17 C18 H18 120.0
C16 C17 H17 119.8
C18 C17 C16 120.4(3)
C18 C17 H17 119.8
N10 C23 H23A 108.9
N10 C23 H23B 108.9
N10 C23 C24 113.4(3)
H23A C23 H23B 107.7
C24 C23 H23A 108.9
C24 C23 H23B 108.9
H25A C25 H25B 106.0
C26 C25 H25A 105.3
C26 C25 H25B 105.3
C24 C25 H25A 105.3
C24 C25 H25B 105.3
C24 C25 C26 128.1(5)
C25 C26 H26A 106.2
C25 C26 H26B 106.2
H26A C26 H26B 106.4
C27 C26 C25 124.6(5)
C27 C26 H26A 106.2
C27 C26 H26B 106.2
C26 C27 H27A 106.0
C26 C27 H27B 106.0
C26 C27 C28 125.2(6)
H27A C27 H27B 106.3
C28 C27 H27A 106.0
C28 C27 H27B 106.0
C23 C24 H24A 105.2
C23 C24 H24B 105.2
C25 C24 C23 128.5(5)
C25 C24 H24A 105.2
C25 C24 H24B 105.2
H24A C24 H24B 105.9
C27 C28 H28A 109.5
C27 C28 H28B 109.5
C27 C28 H28C 109.5
H28A C28 H28B 109.5
H28A C28 H28C 109.5
H28B C28 H28C 109.5

loop_
_geom_bond_atom_site_label_1
_geom_bond_atom_site_label_2
_geom_bond_distance
O21 C1 1.221(3)
O14 C15 1.395(4)
O14 C11 1.362(3)
O22 C9 1.219(3)
N10 C9 1.399(4)
N10 C1 1.397(4)
N10 C23 1.475(4)
C2 C7 1.408(4)
C2 C1 1.468(4)
C2 C3 1.375(4)
C7 C8 1.417(3)
C7 C6 1.411(4)
C8 C9 1.465(4)
C8 C13 1.366(4)
C6 C5 1.410(4)
C6 C11 1.420(4)
C15 C16 1.365(4)
C15 C20 1.372(5)
C5 H5 0.9300
C5 C4 1.368(4)
C3 H3 0.9300
C3 C4 1.388(4)
C11 C12 1.378(4)
C13 H13 0.9300
C13 C12 1.396(4)
C4 H4 0.9300
C16 H16 0.9300
C16 C17 1.376(5)
C20 H20 0.9300
C20 C19 1.370(5)
C12 H12 0.9300
C19 H19 0.9300
C19 C18 1.359(5)
C18 H18 0.9300
C18 C17 1.363(5)
C17 H17 0.9300
C23 H23A 0.9700
C23 H23B 0.9700
C23 C24 1.478(6)
C25 H25A 0.9700
C25 H25B 0.9700
C25 C26 1.455(6)
C25 C24 1.326(7)
C26 H26A 0.9700
C26 H26B 0.9700
C26 C27 1.379(7)
C27 H27A 0.9700
C27 H27B 0.9700
C27 C28 1.436(7)
C24 H24A 0.9700
C24 H24B 0.9700
C28 H28A 0.9600
C28 H28B 0.9600
C28 H28C 0.9600
